data_7004180
loop_
_publ_author_name
'Gott, Andrew L.'
'Clarkson, Guy J.'
'Deeth, Robert J.'
'Hammond, Max. L.'
'Morton, Colin'
'Scott, Peter'

_publ_section_title
;
 Constrained geometry aminooxazolinate ligands giving chiral zirconium
 guanidinates; catalytic cyclohydroamination
;
_journal_issue 22
_journal_name_full 'Dalton Transactions'
_journal_page_first 2983
_journal_page_last 2990
_journal_paper_doi 10.1039/b803831g
_journal_year 2008
_chemical_formula_sum 'C20 H34 N4 Si Zr'
_chemical_formula_weight 449.82
_chemical_name_systematic
;
?
;
_space_group_IT_number 14
_symmetry_cell_setting monoclinic
_symmetry_space_group_name_Hall '-P 2yn'
_symmetry_space_group_name_H-M 'P 1 21/n 1'
_atom_sites_solution_hydrogens geom
_atom_sites_solution_primary direct
_atom_sites_solution_secondary difmap
_audit_creation_method SHELXL-97
_cell_angle_alpha 90.00
_cell_angle_beta 92.5630(10)
_cell_angle_gamma 90.00
_cell_formula_units_Z 4
_cell_length_a 10.0781(4)
_cell_length_b 17.2011(7)
_cell_length_c 12.9809(5)
_cell_measurement_reflns_used 4756
_cell_measurement_temperature 220(2)
_cell_measurement_theta_max 25.00
_cell_measurement_theta_min 2.4
_cell_volume 2248.05(15)
_computing_cell_refinement 'SAINT (Siemens, 1995)'
_computing_data_collection 'SMART (Siemens, 1994)'
_computing_data_reduction 'SAINT (Siemens, 1995)'
_computing_molecular_graphics 'SHELXTL (Sheldrick, 1997)'
_computing_publication_material 'SHELXTL (Sheldrick, 1997)'
_computing_structure_refinement 'SHELXL-97 (Sheldrick, 1997)'
_computing_structure_solution 'SHELXS-97 (Sheldrick, 1990)'
_diffrn_ambient_temperature 220(2)
_diffrn_detector_area_resol_mean 8.192
_diffrn_measured_fraction_theta_full 0.992
_diffrn_measured_fraction_theta_max 0.992
_diffrn_measurement_device_type 'Siemens SMART diffractometer'
_diffrn_measurement_method '\w scans'
_diffrn_radiation_monochromator graphite
_diffrn_radiation_source 'fine-focus sealed tube'
_diffrn_radiation_type MoK\a
_diffrn_radiation_wavelength 0.71073
_diffrn_reflns_av_R_equivalents 0.1004
_diffrn_reflns_av_sigmaI/netI 0.0818
_diffrn_reflns_limit_h_max 11
_diffrn_reflns_limit_h_min -11
_diffrn_reflns_limit_k_max 20
_diffrn_reflns_limit_k_min -19
_diffrn_reflns_limit_l_max 14
_diffrn_reflns_limit_l_min -15
_diffrn_reflns_number 11491
_diffrn_reflns_theta_full 25.03
_diffrn_reflns_theta_max 25.03
_diffrn_reflns_theta_min 2.34
_diffrn_standards_decay_% nil
_exptl_absorpt_coefficient_mu 0.553
_exptl_absorpt_correction_T_max 0.8927
_exptl_absorpt_correction_T_min 0.7980
_exptl_absorpt_correction_type multi-scan
_exptl_absorpt_process_details 'SADABS (Sheldrick, 1996)'
_exptl_crystal_colour yellow
_exptl_crystal_density_diffrn 1.329
_exptl_crystal_density_method 'not measured'
_exptl_crystal_description block
_exptl_crystal_F_000 944
_exptl_crystal_size_max 0.35
_exptl_crystal_size_mid 0.21
_exptl_crystal_size_min 0.21
_refine_diff_density_max 4.613
_refine_diff_density_min -2.509
_refine_diff_density_rms 0.231
_refine_ls_extinction_method none
_refine_ls_goodness_of_fit_ref 1.085
_refine_ls_hydrogen_treatment constr
_refine_ls_matrix_type full
_refine_ls_number_parameters 245
_refine_ls_number_reflns 3944
_refine_ls_number_restraints 0
_refine_ls_restrained_S_all 1.085
_refine_ls_R_factor_all 0.1403
_refine_ls_R_factor_gt 0.1124
_refine_ls_shift/su_max 0.001
_refine_ls_shift/su_mean 0.000
_refine_ls_structure_factor_coef Fsqd
_refine_ls_weighting_details 'calc w=1/[\s^2^(Fo^2^)+(0.1935P)^2^+16.2059P] where P=(Fo^2^+2Fc^2^)/3'
_refine_ls_weighting_scheme calc
_refine_ls_wR_factor_gt 0.2914
_refine_ls_wR_factor_ref 0.3184
_reflns_number_gt 2923
_reflns_number_total 3944
_reflns_threshold_expression >2sigma(I)
_cod_data_source_file b803831g.txt
_cod_data_source_block cr1m
_cod_original_sg_symbol_H-M P2(1)/n
_cod_database_code 7004180

loop_
_symmetry_equiv_pos_as_xyz
'x, y, z'
'-x+1/2, y+1/2, -z+1/2'
'-x, -y, -z'
'x-1/2, -y-1/2, z-1/2'

loop_
_atom_site_label
_atom_site_type_symbol
_atom_site_fract_x
_atom_site_fract_y
_atom_site_fract_z
_atom_site_U_iso_or_equiv
_atom_site_adp_type
_atom_site_occupancy
_atom_site_symmetry_multiplicity
_atom_site_calc_flag
_atom_site_refinement_flags
_atom_site_disorder_assembly
_atom_site_disorder_group
Zr1 Zr 0.27111(9) 0.21088(5) 0.25427(7) 0.0281(4) Uani 1 1 d . . .
Si1 Si 0.0377(3) 0.08416(14) 0.2523(2) 0.0281(6) Uani 1 1 d . . .
N1 N 0.0888(9) 0.3110(5) 0.2478(7) 0.039(2) Uani 1 1 d . . .
C1 C 0.0431(14) 0.3844(6) 0.2476(10) 0.054(3) Uani 1 1 d . . .
H1A H 0.1058 0.4249 0.2488 0.065 Uiso 1 1 calc R . .
N2 N 0.0609(9) 0.1824(5) 0.2462(7) 0.041(2) Uani 1 1 d . . .
C2 C -0.0847(15) 0.4037(7) 0.2457(10) 0.059(3) Uani 1 1 d . . .
H2A H -0.1113 0.4561 0.2451 0.071 Uiso 1 1 calc R . .
N3 N 0.3408(10) 0.2691(5) 0.1282(7) 0.043(2) Uani 1 1 d . . .
C3 C -0.1789(14) 0.3436(8) 0.2448(10) 0.061(4) Uani 1 1 d . . .
H3A H -0.2700 0.3553 0.2448 0.074 Uiso 1 1 calc R . .
C4 C -0.1377(11) 0.2677(6) 0.2440(9) 0.041(3) Uani 1 1 d . . .
H4A H -0.2000 0.2270 0.2429 0.049 Uiso 1 1 calc R . .
N4 N 0.3439(10) 0.2728(5) 0.3793(7) 0.042(2) Uani 1 1 d . . .
C5 C -0.0018(10) 0.2517(6) 0.2448(7) 0.032(2) Uani 1 1 d . . .
C6 C -0.0548(11) 0.0501(7) 0.3654(9) 0.048(3) Uani 1 1 d . . .
H6A H -0.1474 0.0650 0.3564 0.071 Uiso 1 1 calc R . .
H6B H -0.0166 0.0735 0.4279 0.071 Uiso 1 1 calc R . .
H6C H -0.0484 -0.0061 0.3706 0.071 Uiso 1 1 calc R . .
C7 C -0.0561(11) 0.0433(8) 0.1387(10) 0.052(3) Uani 1 1 d . . .
H7A H -0.1497 0.0551 0.1434 0.078 Uiso 1 1 calc R . .
H7B H -0.0440 -0.0127 0.1371 0.078 Uiso 1 1 calc R . .
H7C H -0.0236 0.0659 0.0762 0.078 Uiso 1 1 calc R . .
C8 C 0.2208(10) 0.0659(6) 0.2580(7) 0.030(2) Uani 1 1 d . . .
C9 C 0.3050(11) 0.0816(5) 0.3467(7) 0.034(2) Uani 1 1 d . . .
C10 C 0.4336(10) 0.1003(6) 0.3134(9) 0.041(3) Uani 1 1 d . . .
C11 C 0.4310(9) 0.0970(6) 0.2064(8) 0.034(2) Uani 1 1 d . . .
C12 C 0.3014(10) 0.0773(5) 0.1704(8) 0.034(2) Uani 1 1 d . . .
C13 C 0.2606(13) 0.0571(8) 0.0603(8) 0.053(3) Uani 1 1 d . . .
H13A H 0.2347 0.0029 0.0562 0.079 Uiso 1 1 calc R . .
H13B H 0.3346 0.0661 0.0166 0.079 Uiso 1 1 calc R . .
H13C H 0.1862 0.0895 0.0373 0.079 Uiso 1 1 calc R . .
C14 C 0.5551(12) 0.1088(7) 0.1426(11) 0.058(4) Uani 1 1 d . . .
H14A H 0.6044 0.0605 0.1402 0.087 Uiso 1 1 calc R . .
H14B H 0.6110 0.1488 0.1744 0.087 Uiso 1 1 calc R . .
H14C H 0.5279 0.1245 0.0731 0.087 Uiso 1 1 calc R . .
C15 C 0.5539(12) 0.1118(8) 0.3837(10) 0.055(3) Uani 1 1 d . . .
H15A H 0.5988 0.0625 0.3946 0.082 Uiso 1 1 calc R . .
H15B H 0.5270 0.1321 0.4493 0.082 Uiso 1 1 calc R . .
H15C H 0.6136 0.1484 0.3528 0.082 Uiso 1 1 calc R . .
C16 C 0.2651(14) 0.0777(8) 0.4565(9) 0.057(3) Uani 1 1 d . . .
H16A H 0.2237 0.0279 0.4689 0.085 Uiso 1 1 calc R . .
H16B H 0.2027 0.1191 0.4693 0.085 Uiso 1 1 calc R . .
H16C H 0.3432 0.0836 0.5022 0.085 Uiso 1 1 calc R . .
C17 C 0.260(2) 0.2972(10) 0.4604(11) 0.081(5) Uani 1 1 d . . .
H17A H 0.2824 0.2677 0.5225 0.122 Uiso 1 1 calc R . .
H17B H 0.1678 0.2882 0.4394 0.122 Uiso 1 1 calc R . .
H17C H 0.2737 0.3521 0.4740 0.122 Uiso 1 1 calc R . .
C18 C 0.4787(17) 0.3005(10) 0.3991(14) 0.088(5) Uani 1 1 d . . .
H18A H 0.5151 0.2778 0.4626 0.132 Uiso 1 1 calc R . .
H18B H 0.4781 0.3567 0.4053 0.132 Uiso 1 1 calc R . .
H18C H 0.5330 0.2856 0.3425 0.132 Uiso 1 1 calc R . .
C19 C 0.3570(17) 0.2502(9) 0.0213(10) 0.068(4) Uani 1 1 d . . .
H19A H 0.4491 0.2576 0.0049 0.102 Uiso 1 1 calc R . .
H19B H 0.3008 0.2838 -0.0219 0.102 Uiso 1 1 calc R . .
H19C H 0.3321 0.1964 0.0091 0.102 Uiso 1 1 calc R . .
C20 C 0.363(2) 0.3523(8) 0.1411(13) 0.083(5) Uani 1 1 d . . .
H20A H 0.4508 0.3655 0.1184 0.125 Uiso 1 1 calc R . .
H20B H 0.3571 0.3660 0.2132 0.125 Uiso 1 1 calc R . .
H20C H 0.2966 0.3808 0.1001 0.125 Uiso 1 1 calc R . .

loop_
_atom_site_aniso_label
_atom_site_aniso_U_11
_atom_site_aniso_U_22
_atom_site_aniso_U_33
_atom_site_aniso_U_23
_atom_site_aniso_U_13
_atom_site_aniso_U_12
Zr1 0.0293(6) 0.0183(6) 0.0371(6) -0.0009(4) 0.0053(4) -0.0039(4)
Si1 0.0292(14) 0.0193(13) 0.0360(15) 0.0010(10) 0.0034(10) -0.0001(10)
N1 0.033(5) 0.018(4) 0.064(6) 0.000(4) -0.001(4) 0.003(3)
C1 0.062(8) 0.017(5) 0.083(9) -0.002(5) 0.005(6) 0.000(5)
N2 0.040(5) 0.017(4) 0.065(6) -0.001(4) 0.005(4) -0.001(4)
C2 0.075(10) 0.025(6) 0.079(9) -0.002(6) 0.012(7) 0.008(6)
N3 0.056(6) 0.022(4) 0.051(6) 0.010(4) 0.015(4) -0.002(4)
C3 0.046(7) 0.051(8) 0.088(10) 0.007(7) 0.006(6) 0.031(7)
C4 0.038(6) 0.026(5) 0.059(7) 0.002(5) 0.003(5) -0.002(4)
N4 0.041(5) 0.030(5) 0.056(6) -0.014(4) 0.002(4) -0.001(4)
C5 0.033(6) 0.028(5) 0.036(5) -0.001(4) 0.009(4) 0.007(4)
C6 0.036(6) 0.045(7) 0.063(8) 0.014(6) 0.013(5) 0.005(5)
C7 0.030(6) 0.065(8) 0.061(8) -0.014(6) -0.007(5) -0.004(5)
C8 0.036(5) 0.021(5) 0.035(5) 0.001(4) 0.006(4) 0.001(4)
C9 0.045(6) 0.025(5) 0.033(5) 0.007(4) 0.000(4) 0.006(4)
C10 0.028(5) 0.028(5) 0.066(8) 0.007(5) -0.005(5) 0.002(4)
C11 0.015(5) 0.027(5) 0.060(7) -0.005(4) 0.004(4) 0.001(4)
C12 0.034(6) 0.016(5) 0.052(6) 0.001(4) 0.012(4) 0.005(4)
C13 0.060(8) 0.063(8) 0.037(6) -0.014(6) 0.010(5) 0.012(7)
C14 0.031(6) 0.043(7) 0.104(11) 0.002(7) 0.027(6) -0.002(5)
C15 0.038(7) 0.057(8) 0.067(8) 0.000(6) -0.017(5) 0.000(6)
C16 0.063(8) 0.067(9) 0.040(6) 0.016(6) -0.004(5) -0.005(7)
C17 0.116(15) 0.088(12) 0.041(8) -0.014(7) 0.021(8) -0.001(10)
C18 0.070(11) 0.082(12) 0.110(14) -0.030(10) -0.006(10) -0.020(9)
C19 0.082(11) 0.072(10) 0.052(8) 0.014(7) 0.010(7) -0.003(8)
C20 0.125(15) 0.041(8) 0.087(11) 0.006(7) 0.033(10) -0.006(9)

loop_
_atom_type_symbol
_atom_type_description
_atom_type_scat_dispersion_real
_atom_type_scat_dispersion_imag
_atom_type_scat_source
C C 0.0033 0.0016 'International Tables Vol C Tables 4.2.6.8 and 6.1.1.4'
H H 0.0000 0.0000 'International Tables Vol C Tables 4.2.6.8 and 6.1.1.4'
N N 0.0061 0.0033 'International Tables Vol C Tables 4.2.6.8 and 6.1.1.4'
Si Si 0.0817 0.0704 'International Tables Vol C Tables 4.2.6.8 and 6.1.1.4'
Zr Zr -2.9673 0.5597 'International Tables Vol C Tables 4.2.6.8 and 6.1.1.4'

loop_
_geom_angle_atom_site_label_1
_geom_angle_atom_site_label_2
_geom_angle_atom_site_label_3
_geom_angle
_geom_angle_site_symmetry_1
_geom_angle_site_symmetry_3
_geom_angle_publ_flag
N4 Zr1 N3 104.7(4) . . ?
N4 Zr1 N2 118.0(4) . . ?
N3 Zr1 N2 115.8(4) . . ?
N4 Zr1 N1 84.6(3) . . ?
N3 Zr1 N1 85.2(3) . . ?
N2 Zr1 N1 56.2(3) . . ?
N4 Zr1 C9 92.6(3) . . ?
N3 Zr1 C9 138.9(3) . . ?
N2 Zr1 C9 86.3(3) . . ?
N1 Zr1 C9 134.1(3) . . ?
N4 Zr1 C8 123.9(3) . . ?
N3 Zr1 C8 124.4(3) . . ?
N2 Zr1 C8 65.5(3) . . ?
N1 Zr1 C8 121.7(3) . . ?
C9 Zr1 C8 32.5(3) . . ?
N4 Zr1 C12 139.1(4) . . ?
N3 Zr1 C12 92.7(3) . . ?
N2 Zr1 C12 84.9(3) . . ?
N1 Zr1 C12 134.4(3) . . ?
C9 Zr1 C12 53.2(3) . . ?
C8 Zr1 C12 32.7(3) . . ?
N4 Zr1 C10 87.0(4) . . ?
N3 Zr1 C10 110.8(4) . . ?
N2 Zr1 C10 116.7(3) . . ?
N1 Zr1 C10 163.4(3) . . ?
C9 Zr1 C10 32.1(3) . . ?
C8 Zr1 C10 53.3(3) . . ?
C12 Zr1 C10 52.1(4) . . ?
N4 Zr1 C11 111.9(3) . . ?
N3 Zr1 C11 86.6(3) . . ?
N2 Zr1 C11 115.3(3) . . ?
N1 Zr1 C11 163.0(3) . . ?
C9 Zr1 C11 52.3(3) . . ?
C8 Zr1 C11 53.1(3) . . ?
C12 Zr1 C11 31.4(3) . . ?
C10 Zr1 C11 30.8(3) . . ?
N4 Zr1 C5 102.6(3) . . ?
N3 Zr1 C5 102.1(3) . . ?
N2 Zr1 C5 27.4(3) . . ?
N1 Zr1 C5 28.8(3) . . ?
C9 Zr1 C5 110.3(3) . . ?
C8 Zr1 C5 92.8(3) . . ?
C12 Zr1 C5 109.7(3) . . ?
C10 Zr1 C5 142.2(3) . . ?
C11 Zr1 C5 141.1(3) . . ?
N4 Zr1 Si1 126.6(3) . . ?
N3 Zr1 Si1 126.7(3) . . ?
N2 Zr1 Si1 29.9(2) . . ?
N1 Zr1 Si1 86.0(2) . . ?
C9 Zr1 Si1 59.5(3) . . ?
C8 Zr1 Si1 35.6(2) . . ?
C12 Zr1 Si1 59.3(2) . . ?
C10 Zr1 Si1 87.5(2) . . ?
C11 Zr1 Si1 87.1(2) . . ?
C5 Zr1 Si1 57.2(2) . . ?
N2 Si1 C7 113.8(6) . . ?
N2 Si1 C6 114.9(5) . . ?
C7 Si1 C6 104.5(6) . . ?
N2 Si1 C8 91.8(4) . . ?
C7 Si1 C8 115.8(5) . . ?
C6 Si1 C8 116.3(5) . . ?
N2 Si1 Zr1 39.3(3) . . ?
C7 Si1 Zr1 127.7(4) . . ?
C6 Si1 Zr1 126.8(4) . . ?
C8 Si1 Zr1 52.5(3) . . ?
C1 N1 C5 118.2(9) . . ?
C1 N1 Zr1 153.2(8) . . ?
C5 N1 Zr1 88.6(6) . . ?
C2 C1 N1 124.5(12) . . ?
C2 C1 H1A 117.7 . . ?
N1 C1 H1A 117.7 . . ?
C5 N2 Si1 144.1(8) . . ?
C5 N2 Zr1 104.8(6) . . ?
Si1 N2 Zr1 110.9(5) . . ?
C1 C2 C3 118.1(11) . . ?
C1 C2 H2A 121.0 . . ?
C3 C2 H2A 121.0 . . ?
C19 N3 C20 107.9(10) . . ?
C19 N3 Zr1 135.2(8) . . ?
C20 N3 Zr1 116.2(8) . . ?
C4 C3 C2 119.8(12) . . ?
C4 C3 H3A 120.1 . . ?
C2 C3 H3A 120.1 . . ?
C3 C4 C5 119.0(11) . . ?
C3 C4 H4A 120.5 . . ?
C5 C4 H4A 120.5 . . ?
C17 N4 C18 110.4(12) . . ?
C17 N4 Zr1 122.0(10) . . ?
C18 N4 Zr1 127.6(9) . . ?
N2 C5 N1 110.3(9) . . ?
N2 C5 C4 129.3(10) . . ?
N1 C5 C4 120.4(9) . . ?
N2 C5 Zr1 47.8(5) . . ?
N1 C5 Zr1 62.5(5) . . ?
C4 C5 Zr1 176.4(8) . . ?
Si1 C6 H6A 109.5 . . ?
Si1 C6 H6B 109.5 . . ?
H6A C6 H6B 109.5 . . ?
Si1 C6 H6C 109.5 . . ?
H6A C6 H6C 109.5 . . ?
H6B C6 H6C 109.5 . . ?
Si1 C7 H7A 109.5 . . ?
Si1 C7 H7B 109.5 . . ?
H7A C7 H7B 109.5 . . ?
Si1 C7 H7C 109.5 . . ?
H7A C7 H7C 109.5 . . ?
H7B C7 H7C 109.5 . . ?
C9 C8 C12 106.0(9) . . ?
C9 C8 Si1 123.5(7) . . ?
C12 C8 Si1 122.5(7) . . ?
C9 C8 Zr1 73.6(6) . . ?
C12 C8 Zr1 74.5(5) . . ?
Si1 C8 Zr1 91.8(4) . . ?
C10 C9 C8 108.4(9) . . ?
C10 C9 C16 125.9(10) . . ?
C8 C9 C16 125.7(10) . . ?
C10 C9 Zr1 76.3(6) . . ?
C8 C9 Zr1 73.9(5) . . ?
C16 C9 Zr1 116.9(7) . . ?
C11 C10 C9 108.6(9) . . ?
C11 C10 C15 126.4(10) . . ?
C9 C10 C15 124.6(11) . . ?
C11 C10 Zr1 75.6(6) . . ?
C9 C10 Zr1 71.6(6) . . ?
C15 C10 Zr1 124.4(8) . . ?
C10 C11 C12 108.5(9) . . ?
C10 C11 C14 123.5(10) . . ?
C12 C11 C14 127.9(10) . . ?
C10 C11 Zr1 73.6(6) . . ?
C12 C11 Zr1 71.9(5) . . ?
C14 C11 Zr1 123.3(7) . . ?
C11 C12 C8 108.6(9) . . ?
C11 C12 C13 125.3(9) . . ?
C8 C12 C13 125.2(10) . . ?
C11 C12 Zr1 76.7(6) . . ?
C8 C12 Zr1 72.8(5) . . ?
C13 C12 Zr1 125.0(7) . . ?
C12 C13 H13A 109.5 . . ?
C12 C13 H13B 109.5 . . ?
H13A C13 H13B 109.5 . . ?
C12 C13 H13C 109.5 . . ?
H13A C13 H13C 109.5 . . ?
H13B C13 H13C 109.5 . . ?
C11 C14 H14A 109.5 . . ?
C11 C14 H14B 109.5 . . ?
H14A C14 H14B 109.5 . . ?
C11 C14 H14C 109.5 . . ?
H14A C14 H14C 109.5 . . ?
H14B C14 H14C 109.5 . . ?
C10 C15 H15A 109.5 . . ?
C10 C15 H15B 109.5 . . ?
H15A C15 H15B 109.5 . . ?
C10 C15 H15C 109.5 . . ?
H15A C15 H15C 109.5 . . ?
H15B C15 H15C 109.5 . . ?
C9 C16 H16A 109.5 . . ?
C9 C16 H16B 109.5 . . ?
H16A C16 H16B 109.5 . . ?
C9 C16 H16C 109.5 . . ?
H16A C16 H16C 109.5 . . ?
H16B C16 H16C 109.5 . . ?
N4 C17 H17A 109.5 . . ?
N4 C17 H17B 109.5 . . ?
H17A C17 H17B 109.5 . . ?
N4 C17 H17C 109.5 . . ?
H17A C17 H17C 109.5 . . ?
H17B C17 H17C 109.5 . . ?
N4 C18 H18A 109.5 . . ?
N4 C18 H18B 109.5 . . ?
H18A C18 H18B 109.5 . . ?
N4 C18 H18C 109.5 . . ?
H18A C18 H18C 109.5 . . ?
H18B C18 H18C 109.5 . . ?
N3 C19 H19A 109.5 . . ?
N3 C19 H19B 109.5 . . ?
H19A C19 H19B 109.5 . . ?
N3 C19 H19C 109.5 . . ?
H19A C19 H19C 109.5 . . ?
H19B C19 H19C 109.5 . . ?
N3 C20 H20A 109.5 . . ?
N3 C20 H20B 109.5 . . ?
H20A C20 H20B 109.5 . . ?
N3 C20 H20C 109.5 . . ?
H20A C20 H20C 109.5 . . ?
H20B C20 H20C 109.5 . . ?

loop_
_geom_bond_atom_site_label_1
_geom_bond_atom_site_label_2
_geom_bond_distance
_geom_bond_site_symmetry_2
_geom_bond_publ_flag
Zr1 N4 2.049(9) . ?
Zr1 N3 2.067(8) . ?
Zr1 N2 2.173(9) . ?
Zr1 N1 2.517(8) . ?
Zr1 C9 2.542(9) . ?
Zr1 C8 2.545(10) . ?
Zr1 C12 2.567(9) . ?
Zr1 C10 2.603(10) . ?
Zr1 C11 2.628(9) . ?
Zr1 C5 2.836(10) . ?
Zr1 Si1 3.206(3) . ?
Si1 N2 1.708(8) . ?
Si1 C7 1.854(11) . ?
Si1 C6 1.868(11) . ?
Si1 C8 1.869(10) . ?
N1 C1 1.344(13) . ?
N1 C5 1.369(13) . ?
C1 C2 1.330(19) . ?
C1 H1A 0.9400 . ?
N2 C5 1.350(13) . ?
C2 C3 1.404(19) . ?
C2 H2A 0.9400 . ?
N3 C19 1.442(16) . ?
N3 C20 1.457(16) . ?
C3 C4 1.369(17) . ?
C3 H3A 0.9400 . ?
C4 C5 1.397(15) . ?
C4 H4A 0.9400 . ?
N4 C17 1.442(17) . ?
N4 C18 1.452(19) . ?
C6 H6A 0.9700 . ?
C6 H6B 0.9700 . ?
C6 H6C 0.9700 . ?
C7 H7A 0.9700 . ?
C7 H7B 0.9700 . ?
C7 H7C 0.9700 . ?
C8 C9 1.425(14) . ?
C8 C12 1.440(13) . ?
C9 C10 1.422(15) . ?
C9 C16 1.499(15) . ?
C10 C11 1.388(16) . ?
C10 C15 1.498(15) . ?
C11 C12 1.409(14) . ?
C11 C14 1.544(14) . ?
C12 C13 1.510(15) . ?
C13 H13A 0.9700 . ?
C13 H13B 0.9700 . ?
C13 H13C 0.9700 . ?
C14 H14A 0.9700 . ?
C14 H14B 0.9700 . ?
C14 H14C 0.9700 . ?
C15 H15A 0.9700 . ?
C15 H15B 0.9700 . ?
C15 H15C 0.9700 . ?
C16 H16A 0.9700 . ?
C16 H16B 0.9700 . ?
C16 H16C 0.9700 . ?
C17 H17A 0.9700 . ?
C17 H17B 0.9700 . ?
C17 H17C 0.9700 . ?
C18 H18A 0.9700 . ?
C18 H18B 0.9700 . ?
C18 H18C 0.9700 . ?
C19 H19A 0.9700 . ?
C19 H19B 0.9700 . ?
C19 H19C 0.9700 . ?
C20 H20A 0.9700 . ?
C20 H20B 0.9700 . ?
C20 H20C 0.9700 . ?
